data_2005593
loop_
_publ_author_name
'Ye, J.'
'Shishido, T.'
'Kimura, T.'
'Matsumoto, T.'
'Fukuda, T.'

_publ_contact_author
;
    Dr Jinhua Ye
    National Research Institute for Metals
    1-2-1 Sengen, Tsukuba, Ibaraki 305
   Japan
;
_publ_section_title
;
 A New Quaternary Borocarbide, GdRh~2~B~2~C
;
_journal_issue 11
_journal_name_full 'Acta Crystallographica Section C'
_journal_page_first 2652
_journal_page_last 2655
_journal_paper_doi 10.1107/S010827019600724X
_journal_volume 52
_journal_year 1996
_chemical_formula_sum 'C B2 Gd Rh2'
_chemical_formula_weight 396.69
_space_group_IT_number 139
_symmetry_cell_setting tetragonal
_symmetry_space_group_name_Hall '-I 4 2'
_symmetry_space_group_name_H-M 'I 4/m m m'
_audit_creation_method 'from TEXRAY.INF file'
_cell_angle_alpha 90
_cell_angle_beta 90
_cell_angle_gamma 90
_cell_formula_units_Z 2.00
_cell_length_a 3.7491(3)
_cell_length_b 3.7491(3)
_cell_length_c 10.4122(4)
_cell_measurement_reflns_used 25
_cell_measurement_temperature 292.0
_cell_measurement_theta_max 45.0
_cell_measurement_theta_min 42.7
_cell_volume 146.351(17)
_computing_cell_refinement 'MSC/AFC Diffractometer Control Software'
_computing_data_collection
;MSC/AFC Diffractometer Control Software (Molecular Structure Corporation,
1988)
;
_computing_data_reduction 'TEXSAN PROCESS (Molecular Structure Corporation, 1992)'
_computing_molecular_graphics 'ORTEPII (Johnson, 1976)'
_computing_publication_material 'TEXSAN FINISH'
_computing_structure_refinement 'TEXSAN LS'
_diffrn_ambient_temperature 292
_diffrn_measurement_device 'RIGAKU-AFC7R diffractometer'
_diffrn_measurement_method \w-2\q
_diffrn_radiation_monochromator graphite
_diffrn_radiation_source 'X-ray tube'
_diffrn_radiation_type MoK\a
_diffrn_radiation_wavelength 0.7107
_diffrn_reflns_av_R_equivalents 0.13
_diffrn_reflns_limit_h_max 8
_diffrn_reflns_limit_h_min -8
_diffrn_reflns_limit_k_max 9
_diffrn_reflns_limit_k_min -9
_diffrn_reflns_limit_l_max 25
_diffrn_reflns_limit_l_min -25
_diffrn_reflns_number 3013
_diffrn_reflns_theta_max 60.0
_diffrn_standards_decay_% 1.35
_diffrn_standards_interval_count 100
_diffrn_standards_number 3
_exptl_absorpt_coefficient_mu 33.2
_exptl_absorpt_correction_T_max 0.7537
_exptl_absorpt_correction_T_min 0.1408
_exptl_absorpt_correction_type integration
_exptl_crystal_colour gold
_exptl_crystal_density_diffrn 9.002
_exptl_crystal_description 'thin plate'
_exptl_crystal_F_000 340.0
_exptl_crystal_size_max 0.12
_exptl_crystal_size_mid 0.09
_exptl_crystal_size_min 0.008
_refine_diff_density_max 3.62
_refine_diff_density_min -3.72
_refine_ls_extinction_coef 104(12)
_refine_ls_extinction_method Zachariasen_(1968)_type_2_Gaussian_isotropic
_refine_ls_goodness_of_fit_obs 1.450
_refine_ls_matrix_type full
_refine_ls_number_parameters 10
_refine_ls_number_reflns 334
_refine_ls_number_restraints 0
_refine_ls_R_factor_obs 0.025
_refine_ls_shift/esd_max 0.000045
_refine_ls_structure_factor_coef F
_refine_ls_weighting_scheme sigma
_refine_ls_wR_factor_obs 0.023
_reflns_number_observed 340
_reflns_number_total 374
_reflns_observed_criterion refl_observed_if_I_>_3_sigma(I)
_cod_data_source_file br1145.cif
_cod_data_source_block GdRh2B2C
_cod_original_cell_volume 146.350(10)
_cod_original_sg_symbol_H-M 'I 4/m m m  '
_cod_original_formula_sum 'Gd Rh2 B2 C'
_cod_database_code 2005593

loop_
_symmetry_equiv_pos_as_xyz
'+x,   +y,   +z'
'-x,   -y,   +z'
'-y,   +x,   +z'
'+y,   -x,   +z'
'-x,   +y,   -z'
'+x,   -y,   -z'
'+y,   +x,   -z'
'-y,   -x,   -z'
'-x,   -y,   -z'
'+x,   +y,   -z'
'+y,   -x,   -z'
'-y,   +x,   -z'
'+x,   -y,   +z'
'-x,   +y,   +z'
'-y,   -x,   +z'
'+y,   +x,   +z'
'1/2+x, 1/2+y, 1/2+z'
'1/2-x, 1/2-y, 1/2+z'
'1/2-y, 1/2+x, 1/2+z'
'1/2+y, 1/2-x, 1/2+z'
'1/2-x, 1/2+y, 1/2-z'
'1/2+x, 1/2-y, 1/2-z'
'1/2+y, 1/2+x, 1/2-z'
'1/2-y, 1/2-x, 1/2-z'
'1/2-x, 1/2-y, 1/2-z'
'1/2+x, 1/2+y, 1/2-z'
'1/2+y, 1/2-x, 1/2-z'
'1/2-y, 1/2+x, 1/2-z'
'1/2+x, 1/2-y, 1/2+z'
'1/2-x, 1/2+y, 1/2+z'
'1/2-y, 1/2-x, 1/2+z'
'1/2+y, 1/2+x, 1/2+z'

loop_
_atom_site_aniso_label
_atom_site_aniso_U_11
_atom_site_aniso_U_22
_atom_site_aniso_U_33
_atom_site_aniso_U_12
_atom_site_aniso_U_13
_atom_site_aniso_U_23
Gd 0.00559(6) 0.0056 0.00924(6) 0.0000 0.0000 0.0000
Rh 0.00679(7) 0.0068 0.00587(6) 0.0000 0.0000 0.0000

loop_
_atom_site_label
_atom_site_occupancy
_atom_site_fract_x
_atom_site_fract_y
_atom_site_fract_z
_atom_site_U_iso_or_equiv
_atom_site_thermal_displace_type
Gd 1.0 0.0000 0.0000 0.0000 0.00681(2) Uij
Rh 0.934(2) 0.5000 0.0000 0.2500 0.00648(2) Uij
C 1.0 0.5000 0.5000 0.0000 0.0065(4) Uij
B 1.0 0.0000 0.0000 0.3570(2) 0.0080(4) Uij

loop_
_atom_type_symbol
_atom_type_scat_dispersion_real
_atom_type_scat_dispersion_imag
_atom_type_scat_source
Gd -0.165 3.904 IntTabIV
Rh -1.118 0.919 IntTabIV
B 0.001 0.001 IntTabIV
C 0.003 0.002 IntTabIV

loop_
_geom_angle_atom_site_label_1
_geom_angle_atom_site_label_2
_geom_angle_atom_site_label_3
_geom_angle_site_symmetry_1
_geom_angle_site_symmetry_2
_geom_angle_site_symmetry_3
_geom_angle
_geom_angle_publ_flag
C Gd C 1_555 1_555 17_445 90 no
Rh Gd Rh . 17_555 16_555 48.814(2) yes
Rh Gd Rh . 17_555 1_565 71.518(6) yes
Rh Gd C . 17_555 17_445 65.593(3) yes
B Rh B . . 26_555 105.13(5) yes
B Rh B . . 1_655 118.60(10) yes
Gd Rh B 17_555 . . 65.51(4) yes
Gd Rh B 17_555 . 26_555 84.96(6) yes
Rh Rh B 16_555 . . 52.56(3) yes
Rh Rh B 16_555 . 1_655 127.44(3) yes
Rh Rh Rh . 16_555 1_565 90 no
Gd C Gd . . 1_565 90 no
Gd C B . . 26_555 90 no
B C B . 17_445 10_556 180 no
Rh B Rh . 26_555 16_555 74.87(5) yes
Rh B Rh . 26_555 1_565 118.60(10) yes
Rh B C . 26_555 . 120.72(6) yes

loop_
_geom_bond_atom_site_label_1
_geom_bond_atom_site_label_2
_geom_bond_site_symmetry_2
_geom_bond_distance
_geom_bond_publ_flag
Gd Gd 1_565 3.7491(3) yes
Gd Rh . 3.20780(10) yes
Gd B 26_555 3.0410(10) yes
Gd C . 2.6510(2) yes
Rh Rh 16_555 2.6510(2) yes
Rh B . 2.1810(10) yes
Rh C . 3.20780(10) yes
B C 17_445 1.489(3) yes
B B 10_556 2.977(5) yes
